data_7018660
loop_
_publ_author_name
'Clegg, Jack K.'
'Harrowfield, Jack'
'Kim, Yang'
'Lee, Young Hoon'
'Lehn, Jean-Marie'
'Lim, Woo Taik'
'Thu\'ery, Pierre'

_publ_section_title
;
 Chelation-controlled molecular morphology: aminal to imine
 rearrangements.
;
_journal_issue 15
_journal_name_full 'Dalton transactions (Cambridge, England : 2003)'
_journal_page_first 4335
_journal_page_last 4357
_journal_paper_doi 10.1039/c2dt12250b
_journal_volume 41
_journal_year 2012
_chemical_formula_sum 'C23 H24 Co F18 N6 O P3'
_chemical_formula_weight 894.32
_space_group_IT_number 14
_symmetry_cell_setting monoclinic
_symmetry_space_group_name_Hall '-P 2yn'
_symmetry_space_group_name_H-M 'P 1 21/n 1'
_atom_sites_solution_hydrogens geom
_atom_sites_solution_primary direct
_atom_sites_solution_secondary difmap
_audit_creation_method SHELXL-97
_cell_angle_alpha 90.00
_cell_angle_beta 97.817(3)
_cell_angle_gamma 90.00
_cell_formula_units_Z 4
_cell_length_a 10.1138(4)
_cell_length_b 18.5737(10)
_cell_length_c 16.9353(7)
_cell_measurement_reflns_used 93124
_cell_measurement_temperature 100(2)
_cell_measurement_theta_max 25.68
_cell_measurement_theta_min 2.19
_cell_volume 3151.7(2)
_computing_cell_refinement 'HKL2000 (Otwinowski & Minor, 1997)'
_computing_data_collection 'COLLECT (Nonius, 1998)'
_computing_data_reduction 'HKL2000 (Otwinowski & Minor, 1997)'
_computing_molecular_graphics 'SHELXTL (Sheldrick, 2008)'
_computing_publication_material 'SHELXTL (Sheldrick, 2008); PLATON (Spek, 2003)'
_computing_structure_refinement 'SHELXL-97 (Sheldrick, 2008)'
_computing_structure_solution 'SHELXS-97 (Sheldrick, 2008)'
_diffrn_ambient_temperature 100(2)
_diffrn_measured_fraction_theta_full 0.999
_diffrn_measured_fraction_theta_max 0.999
_diffrn_measurement_device_type 'Nonius Kappa-CCD area-detector diffractometer'
_diffrn_measurement_method 'two \f and four \w scans with 2\% steps (400 frames)'
_diffrn_radiation_monochromator graphite
_diffrn_radiation_source 'fine-focus sealed tube'
_diffrn_radiation_type MoK\a
_diffrn_radiation_wavelength 0.71073
_diffrn_reflns_av_R_equivalents 0.0332
_diffrn_reflns_av_sigmaI/netI 0.0384
_diffrn_reflns_limit_h_max 12
_diffrn_reflns_limit_h_min -12
_diffrn_reflns_limit_k_max 22
_diffrn_reflns_limit_k_min -22
_diffrn_reflns_limit_l_max 20
_diffrn_reflns_limit_l_min -20
_diffrn_reflns_number 93124
_diffrn_reflns_theta_full 25.68
_diffrn_reflns_theta_max 25.68
_diffrn_reflns_theta_min 2.19
_diffrn_standards_decay_% 0
_diffrn_standards_interval_time 0
_diffrn_standards_number 0
_exptl_absorpt_coefficient_mu 0.837
_exptl_absorpt_correction_T_max 0.920
_exptl_absorpt_correction_T_min 0.687
_exptl_absorpt_correction_type multi-scan
_exptl_absorpt_process_details 'SCALEPACK (Otwinowski & Minor, 1997)'
_exptl_crystal_colour 'translucent light yellow'
_exptl_crystal_density_diffrn 1.885
_exptl_crystal_density_method 'not measured'
_exptl_crystal_description parallelepiped
_exptl_crystal_F_000 1784
_exptl_crystal_size_max 0.25
_exptl_crystal_size_mid 0.15
_exptl_crystal_size_min 0.10
_refine_diff_density_max 0.613
_refine_diff_density_min -0.489
_refine_diff_density_rms 0.062
_refine_ls_extinction_method none
_refine_ls_goodness_of_fit_ref 1.047
_refine_ls_hydrogen_treatment constr
_refine_ls_matrix_type full
_refine_ls_number_parameters 479
_refine_ls_number_reflns 5992
_refine_ls_number_restraints 0
_refine_ls_restrained_S_all 1.047
_refine_ls_R_factor_all 0.0430
_refine_ls_R_factor_gt 0.0331
_refine_ls_shift/su_max 0.001
_refine_ls_shift/su_mean 0.000
_refine_ls_structure_factor_coef Fsqd
_refine_ls_weighting_details 'calc w=1/[\s^2^(Fo^2^)+(0.0387P)^2^+1.7710P] where P=(Fo^2^+2Fc^2^)/3'
_refine_ls_weighting_scheme calc
_refine_ls_wR_factor_gt 0.0820
_refine_ls_wR_factor_ref 0.0860
_reflns_number_gt 5026
_reflns_number_total 5992
_reflns_threshold_expression >2sigma(I)
_cod_data_source_file c2dt12250b.txt
_cod_data_source_block 9
_cod_original_sg_symbol_H-M 'P 21/n'
_cod_database_code 7018660

loop_
_symmetry_equiv_pos_as_xyz
'x, y, z'
'-x+1/2, y+1/2, -z+1/2'
'-x, -y, -z'
'x-1/2, -y-1/2, z-1/2'

loop_
_atom_site_label
_atom_site_type_symbol
_atom_site_fract_x
_atom_site_fract_y
_atom_site_fract_z
_atom_site_U_iso_or_equiv
_atom_site_adp_type
_atom_site_occupancy
_atom_site_symmetry_multiplicity
_atom_site_calc_flag
_atom_site_refinement_flags
Co Co 0.71725(3) 0.240625(16) 0.849740(16) 0.02058(9) Uani 1 1 d .
P1 P 0.69883(6) 0.16608(3) 0.48255(3) 0.02801(15) Uani 1 1 d .
P2 P 0.14302(6) 0.07533(4) 0.12089(4) 0.02906(15) Uani 1 1 d .
P3 P 1.39479(6) 0.03150(3) 0.76628(4) 0.02645(14) Uani 1 1 d .
O1A O 1.1351(2) 0.18643(13) 0.70451(14) 0.0356(7) Uani 0.767(5) 1 d P
H1 H 1.2091 0.1556 0.7269 0.043 Uiso 0.767(5) 1 d PR
O1B O 1.0394(7) 0.1839(4) 0.6333(4) 0.032(2) Uani 0.233(5) 1 d P
N1 N 0.68418(18) 0.17970(10) 0.75909(11) 0.0245(4) Uani 1 1 d .
N2 N 0.83206(18) 0.29411(10) 0.79187(11) 0.0244(4) Uani 1 1 d .
N3 N 0.86571(17) 0.18146(10) 0.88779(10) 0.0226(4) Uani 1 1 d .
N4 N 0.55267(18) 0.28688(10) 0.80145(10) 0.0231(4) Uani 1 1 d .
N5 N 0.75546(17) 0.31853(10) 0.92575(11) 0.0226(4) Uani 1 1 d .
N6 N 0.62831(17) 0.18194(10) 0.92172(10) 0.0220(4) Uani 1 1 d .
F1 F 0.63553(14) 0.11608(8) 0.41036(8) 0.0348(3) Uani 1 1 d .
F2 F 0.83969(14) 0.12674(9) 0.48232(9) 0.0417(4) Uani 1 1 d .
F3 F 0.65756(15) 0.10753(8) 0.54489(8) 0.0390(4) Uani 1 1 d .
F4 F 0.55767(14) 0.20512(8) 0.48317(8) 0.0359(3) Uani 1 1 d .
F5 F 0.73908(13) 0.22433(8) 0.42030(8) 0.0366(3) Uani 1 1 d .
F6 F 0.76250(15) 0.21539(9) 0.55515(9) 0.0415(4) Uani 1 1 d .
F7 F 0.1841(2) -0.00642(9) 0.12758(10) 0.0582(5) Uani 1 1 d .
F8 F 0.13682(16) 0.07730(10) 0.21465(9) 0.0500(4) Uani 1 1 d .
F9 F 0.29651(15) 0.09796(10) 0.13635(9) 0.0468(4) Uani 1 1 d .
F10 F 0.14941(16) 0.07321(11) 0.02737(9) 0.0514(4) Uani 1 1 d .
F11 F -0.01022(16) 0.05502(13) 0.10555(11) 0.0693(6) Uani 1 1 d .
F12 F 0.1055(2) 0.15860(11) 0.11480(15) 0.0830(7) Uani 1 1 d .
F13 F 1.26680(15) 0.02225(8) 0.70006(9) 0.0419(4) Uani 1 1 d .
F14 F 1.41721(13) -0.05376(7) 0.76822(8) 0.0313(3) Uani 1 1 d .
F15 F 1.30114(15) 0.02477(8) 0.83401(9) 0.0414(4) Uani 1 1 d .
F16 F 1.37096(14) 0.11785(8) 0.76386(9) 0.0392(4) Uani 1 1 d .
F17 F 1.48751(15) 0.03890(9) 0.69714(9) 0.0420(4) Uani 1 1 d .
F18 F 1.52139(14) 0.04273(8) 0.83127(9) 0.0374(3) Uani 1 1 d .
C1 C 0.7926(2) 0.13519(13) 0.73689(14) 0.0280(5) Uani 1 1 d .
H1A H 0.7745 0.1220 0.6811 0.034 Uiso 1 1 calc R
H1B H 0.8012 0.0915 0.7685 0.034 Uiso 1 1 calc R
C2 C 0.8940(2) 0.25901(13) 0.72858(14) 0.0274(5) Uani 1 1 d .
H2A H 0.9766 0.2832 0.7217 0.033 Uiso 1 1 calc R
H2B H 0.8346 0.2614 0.6786 0.033 Uiso 1 1 calc R
C3 C 0.9791(2) 0.17563(13) 0.84217(14) 0.0278(5) Uani 1 1 d .
H3A H 1.0253 0.1303 0.8538 0.033 Uiso 1 1 calc R
H3B H 1.0417 0.2146 0.8562 0.033 Uiso 1 1 calc R
C4 C 0.9221(2) 0.17980(13) 0.75238(14) 0.0282(5) Uani 1 1 d .
C5 C 1.0215(3) 0.14827(16) 0.70120(17) 0.0419(7) Uani 1 1 d .
H5A H 1.0428 0.0993 0.7183 0.050 Uiso 1 1 d R
H5B H 0.9796 0.1464 0.6462 0.050 Uiso 1 1 d R
C6 C 0.5813(2) 0.19576(13) 0.70975(13) 0.0274(5) Uani 1 1 d .
H6 H 0.5607 0.1717 0.6615 0.033 Uiso 1 1 calc R
C7 C 0.4985(2) 0.25362(13) 0.73335(13) 0.0257(5) Uani 1 1 d .
C8 C 0.3797(2) 0.27534(14) 0.69065(14) 0.0317(5) Uani 1 1 d .
H8 H 0.3457 0.2520 0.6436 0.038 Uiso 1 1 calc R
C9 C 0.3114(2) 0.33255(14) 0.71880(14) 0.0327(6) Uani 1 1 d .
H9 H 0.2302 0.3478 0.6915 0.039 Uiso 1 1 calc R
C10 C 0.3661(2) 0.36627(14) 0.78806(14) 0.0302(5) Uani 1 1 d .
H10 H 0.3224 0.4049 0.8081 0.036 Uiso 1 1 calc R
C11 C 0.4869(2) 0.34222(13) 0.82759(14) 0.0268(5) Uani 1 1 d .
H11 H 0.5234 0.3655 0.8741 0.032 Uiso 1 1 calc R
C12 C 0.8674(2) 0.35556(12) 0.82020(13) 0.0252(5) Uani 1 1 d .
H12 H 0.9204 0.3866 0.7949 0.030 Uiso 1 1 calc R
C13 C 0.8197(2) 0.37432(12) 0.89499(13) 0.0241(5) Uani 1 1 d .
C14 C 0.8444(2) 0.43875(13) 0.93465(14) 0.0287(5) Uani 1 1 d .
H14 H 0.8868 0.4763 0.9118 0.034 Uiso 1 1 calc R
C15 C 0.8046(2) 0.44650(14) 1.00941(14) 0.0326(5) Uani 1 1 d .
H15 H 0.8201 0.4893 1.0376 0.039 Uiso 1 1 calc R
C16 C 0.7416(2) 0.38961(14) 1.04118(14) 0.0316(5) Uani 1 1 d .
H16 H 0.7155 0.3936 1.0916 0.038 Uiso 1 1 calc R
C17 C 0.7175(2) 0.32678(13) 0.99800(13) 0.0262(5) Uani 1 1 d .
H17 H 0.6736 0.2891 1.0197 0.031 Uiso 1 1 calc R
C18 C 0.8472(2) 0.13683(12) 0.94252(13) 0.0249(5) Uani 1 1 d .
H18 H 0.9144 0.1063 0.9657 0.030 Uiso 1 1 calc R
C19 C 0.7141(2) 0.13666(12) 0.96644(13) 0.0238(5) Uani 1 1 d .
C20 C 0.6737(2) 0.09144(13) 1.02327(13) 0.0278(5) Uani 1 1 d .
H20 H 0.7339 0.0604 1.0524 0.033 Uiso 1 1 calc R
C21 C 0.5403(2) 0.09349(13) 1.03595(14) 0.0290(5) Uani 1 1 d .
H21 H 0.5102 0.0641 1.0742 0.035 Uiso 1 1 calc R
C22 C 0.4537(2) 0.13966(13) 0.99102(13) 0.0275(5) Uani 1 1 d .
H22 H 0.3645 0.1417 0.9988 0.033 Uiso 1 1 calc R
C23 C 0.5004(2) 0.18306(12) 0.93423(13) 0.0248(5) Uani 1 1 d .
H23 H 0.4412 0.2138 0.9040 0.030 Uiso 1 1 calc R

loop_
_atom_site_aniso_label
_atom_site_aniso_U_11
_atom_site_aniso_U_22
_atom_site_aniso_U_33
_atom_site_aniso_U_23
_atom_site_aniso_U_13
_atom_site_aniso_U_12
Co 0.02205(16) 0.01993(16) 0.02006(15) 0.00020(11) 0.00396(12) 0.00066(11)
P1 0.0305(3) 0.0275(3) 0.0255(3) 0.0001(2) 0.0019(2) -0.0008(3)
P2 0.0292(3) 0.0290(4) 0.0297(3) -0.0007(2) 0.0069(3) 0.0017(2)
P3 0.0269(3) 0.0252(3) 0.0272(3) 0.0035(2) 0.0035(3) 0.0000(2)
O1A 0.0266(12) 0.0352(14) 0.0461(15) -0.0045(10) 0.0092(10) 0.0009(10)
O1B 0.033(4) 0.043(5) 0.022(4) 0.003(3) 0.014(3) 0.007(3)
N1 0.0287(10) 0.0223(10) 0.0230(9) 0.0010(7) 0.0058(8) 0.0011(8)
N2 0.0253(9) 0.0241(10) 0.0240(9) 0.0021(8) 0.0045(8) 0.0044(8)
N3 0.0226(9) 0.0234(10) 0.0217(9) -0.0017(7) 0.0028(7) 0.0002(7)
N4 0.0250(9) 0.0241(10) 0.0209(9) 0.0037(7) 0.0057(8) 0.0002(8)
N5 0.0215(9) 0.0226(10) 0.0235(9) 0.0015(7) 0.0020(7) 0.0022(7)
N6 0.0248(9) 0.0205(10) 0.0204(9) -0.0018(7) 0.0020(7) 0.0012(7)
F1 0.0381(8) 0.0390(9) 0.0272(7) -0.0064(6) 0.0039(6) -0.0052(6)
F2 0.0351(8) 0.0453(9) 0.0437(8) 0.0019(7) 0.0014(7) 0.0105(7)
F3 0.0579(9) 0.0307(8) 0.0293(7) 0.0035(6) 0.0094(7) -0.0016(7)
F4 0.0317(7) 0.0352(8) 0.0416(8) -0.0014(6) 0.0077(6) 0.0007(6)
F5 0.0322(7) 0.0381(9) 0.0398(8) 0.0090(7) 0.0056(6) -0.0037(6)
F6 0.0485(9) 0.0374(9) 0.0354(8) -0.0076(7) -0.0058(7) -0.0039(7)
F7 0.0944(14) 0.0246(9) 0.0553(10) -0.0006(7) 0.0091(10) 0.0057(9)
F8 0.0495(9) 0.0706(12) 0.0327(8) -0.0140(8) 0.0153(7) -0.0161(8)
F9 0.0373(8) 0.0628(11) 0.0418(9) -0.0125(8) 0.0111(7) -0.0154(8)
F10 0.0437(9) 0.0822(14) 0.0283(8) 0.0064(8) 0.0048(7) 0.0001(9)
F11 0.0328(9) 0.1260(19) 0.0484(10) 0.0058(11) 0.0029(8) -0.0200(10)
F12 0.0987(16) 0.0413(12) 0.1182(18) 0.0171(12) 0.0484(14) 0.0344(11)
F13 0.0389(8) 0.0382(9) 0.0440(9) 0.0147(7) -0.0112(7) -0.0082(7)
F14 0.0328(7) 0.0253(8) 0.0356(7) -0.0005(6) 0.0037(6) 0.0018(6)
F15 0.0479(9) 0.0363(9) 0.0447(9) 0.0058(7) 0.0234(7) 0.0037(7)
F16 0.0351(8) 0.0254(8) 0.0567(9) 0.0084(7) 0.0053(7) 0.0016(6)
F17 0.0491(9) 0.0435(9) 0.0374(8) -0.0014(7) 0.0198(7) -0.0096(7)
F18 0.0379(8) 0.0315(8) 0.0393(8) -0.0030(6) -0.0079(7) 0.0011(6)
C1 0.0332(12) 0.0256(13) 0.0258(11) -0.0012(9) 0.0062(10) 0.0054(10)
C2 0.0301(12) 0.0279(13) 0.0260(11) 0.0021(9) 0.0101(10) 0.0034(10)
C3 0.0242(11) 0.0261(12) 0.0337(13) -0.0006(10) 0.0067(10) 0.0036(9)
C4 0.0310(12) 0.0270(13) 0.0281(12) -0.0003(9) 0.0098(10) 0.0043(10)
C5 0.0456(16) 0.0404(16) 0.0441(15) 0.0052(12) 0.0221(13) 0.0132(13)
C6 0.0295(12) 0.0292(13) 0.0235(11) -0.0016(9) 0.0038(10) -0.0016(10)
C7 0.0273(12) 0.0284(13) 0.0222(11) 0.0031(9) 0.0066(9) -0.0011(9)
C8 0.0300(12) 0.0387(15) 0.0254(11) 0.0017(10) -0.0002(10) 0.0004(11)
C9 0.0262(12) 0.0407(15) 0.0313(13) 0.0103(11) 0.0036(10) 0.0063(11)
C10 0.0298(12) 0.0292(13) 0.0330(12) 0.0063(10) 0.0091(10) 0.0062(10)
C11 0.0276(11) 0.0278(13) 0.0256(11) 0.0015(9) 0.0053(9) 0.0020(9)
C12 0.0241(11) 0.0252(12) 0.0261(11) 0.0049(9) 0.0028(9) 0.0002(9)
C13 0.0240(11) 0.0239(12) 0.0240(11) 0.0021(9) 0.0016(9) 0.0012(9)
C14 0.0303(12) 0.0262(13) 0.0293(12) 0.0013(10) 0.0034(10) -0.0022(10)
C15 0.0414(14) 0.0254(13) 0.0300(12) -0.0046(10) 0.0019(11) -0.0014(10)
C16 0.0408(14) 0.0310(14) 0.0236(11) -0.0030(10) 0.0063(10) -0.0012(11)
C17 0.0304(12) 0.0256(12) 0.0231(11) 0.0013(9) 0.0055(9) 0.0000(10)
C18 0.0257(11) 0.0242(12) 0.0239(11) -0.0016(9) -0.0001(9) 0.0020(9)
C19 0.0278(11) 0.0220(12) 0.0211(10) -0.0011(9) 0.0018(9) 0.0004(9)
C20 0.0326(12) 0.0260(12) 0.0239(11) 0.0029(9) 0.0008(10) 0.0019(10)
C21 0.0355(13) 0.0262(13) 0.0262(11) 0.0037(9) 0.0073(10) -0.0023(10)
C22 0.0279(11) 0.0289(13) 0.0271(11) 0.0009(10) 0.0087(10) -0.0008(10)
C23 0.0248(11) 0.0241(12) 0.0254(11) -0.0005(9) 0.0028(9) 0.0008(9)

loop_
_atom_type_symbol
_atom_type_description
_atom_type_scat_dispersion_real
_atom_type_scat_dispersion_imag
_atom_type_scat_source
C C 0.0033 0.0016 'International Tables Vol C Tables 4.2.6.8 and 6.1.1.4'
H H 0.0000 0.0000 'International Tables Vol C Tables 4.2.6.8 and 6.1.1.4'
N N 0.0061 0.0033 'International Tables Vol C Tables 4.2.6.8 and 6.1.1.4'
O O 0.0106 0.0060 'International Tables Vol C Tables 4.2.6.8 and 6.1.1.4'
F F 0.0171 0.0103 'International Tables Vol C Tables 4.2.6.8 and 6.1.1.4'
P P 0.1023 0.0942 'International Tables Vol C Tables 4.2.6.8 and 6.1.1.4'
Co Co 0.3494 0.9721 'International Tables Vol C Tables 4.2.6.8 and 6.1.1.4'

loop_
_geom_angle_atom_site_label_1
_geom_angle_atom_site_label_2
_geom_angle_atom_site_label_3
_geom_angle
N2 Co N1 86.98(8)
N2 Co N3 88.12(8)
N1 Co N3 88.49(8)
N2 Co N5 82.62(8)
N1 Co N5 167.83(8)
N3 Co N5 97.43(8)
N2 Co N6 169.84(8)
N1 Co N6 97.30(8)
N3 Co N6 82.81(8)
N5 Co N6 93.99(7)
N2 Co N4 95.74(8)
N1 Co N4 82.94(8)
N3 Co N4 170.40(8)
N5 Co N4 91.79(8)
N6 Co N4 93.93(8)
F6 P1 F1 179.46(9)
F6 P1 F5 90.43(8)
F1 P1 F5 90.02(8)
F6 P1 F2 89.88(9)
F1 P1 F2 89.82(8)
F5 P1 F2 90.05(8)
F6 P1 F4 90.10(8)
F1 P1 F4 90.19(8)
F5 P1 F4 90.30(8)
F2 P1 F4 179.66(10)
F6 P1 F3 89.76(8)
F1 P1 F3 89.80(8)
F5 P1 F3 179.69(9)
F2 P1 F3 90.19(8)
F4 P1 F3 89.46(8)
F7 P2 F11 91.43(12)
F7 P2 F12 178.48(13)
F11 P2 F12 90.08(13)
F7 P2 F10 90.09(10)
F11 P2 F10 90.12(9)
F12 P2 F10 90.07(12)
F7 P2 F9 90.05(11)
F11 P2 F9 178.52(12)
F12 P2 F9 88.44(12)
F10 P2 F9 89.97(9)
F7 P2 F8 89.78(10)
F11 P2 F8 89.93(9)
F12 P2 F8 90.05(12)
F10 P2 F8 179.87(12)
F9 P2 F8 89.99(8)
F18 P3 F15 90.79(9)
F18 P3 F14 90.98(8)
F15 P3 F14 90.23(8)
F18 P3 F13 178.58(9)
F15 P3 F13 89.58(9)
F14 P3 F13 90.40(8)
F18 P3 F17 89.91(9)
F15 P3 F17 179.14(10)
F14 P3 F17 90.26(8)
F13 P3 F17 89.72(9)
F18 P3 F16 89.47(8)
F15 P3 F16 89.71(8)
F14 P3 F16 179.55(9)
F13 P3 F16 89.15(8)
F17 P3 F16 89.79(8)
C5 O1A H1 108.2
C6 N1 C1 122.40(19)
C6 N1 Co 115.32(16)
C1 N1 Co 119.25(14)
C12 N2 C2 123.31(19)
C12 N2 Co 115.84(15)
C2 N2 Co 119.79(15)
C18 N3 C3 122.36(19)
C18 N3 Co 115.76(15)
C3 N3 Co 120.04(14)
C11 N4 C7 118.14(19)
C11 N4 Co 129.54(16)
C7 N4 Co 112.24(15)
C17 N5 C13 118.2(2)
C17 N5 Co 129.42(16)
C13 N5 Co 112.06(14)
C23 N6 C19 118.54(19)
C23 N6 Co 129.03(15)
C19 N6 Co 112.36(14)
N1 C1 C4 107.56(19)
N1 C1 H1A 110.2
C4 C1 H1A 110.2
N1 C1 H1B 110.2
C4 C1 H1B 110.2
H1A C1 H1B 108.5
N2 C2 C4 108.38(18)
N2 C2 H2A 110.0
C4 C2 H2A 110.0
N2 C2 H2B 110.0
C4 C2 H2B 110.0
H2A C2 H2B 108.4
N3 C3 C4 107.37(18)
N3 C3 H3A 110.2
C4 C3 H3A 110.2
N3 C3 H3B 110.2
C4 C3 H3B 110.2
H3A C3 H3B 108.5
C5 C4 C2 109.2(2)
C5 C4 C1 107.8(2)
C2 C4 C1 110.24(19)
C5 C4 C3 110.5(2)
C2 C4 C3 109.53(19)
C1 C4 C3 109.46(19)
O1A C5 O1B 64.4(3)
O1A C5 C4 113.5(2)
O1B C5 C4 117.8(4)
O1A C5 H5A 109.1
O1B C5 H5A 131.2
C4 C5 H5A 109.0
O1A C5 H5B 108.5
O1B C5 H5B 45.3
C4 C5 H5B 108.8
H5A C5 H5B 107.7
N1 C6 C7 116.2(2)
N1 C6 H6 121.9
C7 C6 H6 121.9
N4 C7 C8 122.4(2)
N4 C7 C6 113.0(2)
C8 C7 C6 124.6(2)
C7 C8 C9 119.0(2)
C7 C8 H8 120.5
C9 C8 H8 120.5
C10 C9 C8 118.7(2)
C10 C9 H9 120.7
C8 C9 H9 120.7
C9 C10 C11 119.4(2)
C9 C10 H10 120.3
C11 C10 H10 120.3
N4 C11 C10 122.4(2)
N4 C11 H11 118.8
C10 C11 H11 118.8
N2 C12 C13 115.7(2)
N2 C12 H12 122.2
C13 C12 H12 122.2
N5 C13 C14 122.5(2)
N5 C13 C12 112.4(2)
C14 C13 C12 124.8(2)
C13 C14 C15 118.6(2)
C13 C14 H14 120.7
C15 C14 H14 120.7
C16 C15 C14 118.9(2)
C16 C15 H15 120.6
C14 C15 H15 120.6
C15 C16 C17 119.9(2)
C15 C16 H16 120.1
C17 C16 H16 120.1
N5 C17 C16 121.9(2)
N5 C17 H17 119.1
C16 C17 H17 119.1
N3 C18 C19 115.8(2)
N3 C18 H18 122.1
C19 C18 H18 122.1
N6 C19 C20 122.4(2)
N6 C19 C18 112.76(19)
C20 C19 C18 124.6(2)
C19 C20 C21 118.4(2)
C19 C20 H20 120.8
C21 C20 H20 120.8
C22 C21 C20 119.1(2)
C22 C21 H21 120.4
C20 C21 H21 120.4
C21 C22 C23 119.6(2)
C21 C22 H22 120.2
C23 C22 H22 120.2
N6 C23 C22 121.9(2)
N6 C23 H23 119.1
C22 C23 H23 119.1

loop_
_geom_bond_atom_site_label_1
_geom_bond_atom_site_label_2
_geom_bond_distance
Co N2 1.8987(19)
Co N1 1.8998(19)
Co N3 1.9011(18)
Co N5 1.9403(19)
Co N6 1.9445(18)
Co N4 1.9512(18)
P1 F6 1.5968(15)
P1 F1 1.5981(15)
P1 F5 1.6014(15)
P1 F2 1.6016(15)
P1 F4 1.6025(15)
P1 F3 1.6099(15)
P2 F7 1.5744(17)
P2 F11 1.5819(17)
P2 F12 1.592(2)
P2 F10 1.5944(16)
P2 F9 1.5951(15)
P2 F8 1.5979(16)
P3 F18 1.5844(15)
P3 F15 1.5886(15)
P3 F14 1.5995(15)
P3 F13 1.6025(15)
P3 F17 1.6025(15)
P3 F16 1.6215(15)
O1A C5 1.345(4)
O1A H1 0.9765
O1B C5 1.361(7)
N1 C6 1.278(3)
N1 C1 1.463(3)
N2 C12 1.270(3)
N2 C2 1.466(3)
N3 C18 1.276(3)
N3 C3 1.471(3)
N4 C11 1.332(3)
N4 C7 1.356(3)
N5 C17 1.340(3)
N5 C13 1.363(3)
N6 C23 1.339(3)
N6 C19 1.362(3)
C1 C4 1.542(3)
C1 H1A 0.9700
C1 H1B 0.9700
C2 C4 1.542(3)
C2 H2A 0.9700
C2 H2B 0.9700
C3 C4 1.553(3)
C3 H3A 0.9700
C3 H3B 0.9700
C4 C5 1.530(3)
C5 H5A 0.9699
C5 H5B 0.9701
C6 C7 1.452(3)
C6 H6 0.9300
C7 C8 1.376(3)
C8 C9 1.387(4)
C8 H8 0.9300
C9 C10 1.378(4)
C9 H9 0.9300
C10 C11 1.384(3)
C10 H10 0.9300
C11 H11 0.9300
C12 C13 1.458(3)
C12 H12 0.9300
C13 C14 1.378(3)
C14 C15 1.387(3)
C14 H14 0.9300
C15 C16 1.380(4)
C15 H15 0.9300
C16 C17 1.381(3)
C16 H16 0.9300
C17 H17 0.9300
C18 C19 1.457(3)
C18 H18 0.9300
C19 C20 1.381(3)
C20 C21 1.395(3)
C20 H20 0.9300
C21 C22 1.378(3)
C21 H21 0.9300
C22 C23 1.386(3)
C22 H22 0.9300
C23 H23 0.9300

loop_
_geom_hbond_atom_site_label_D
_geom_hbond_atom_site_label_H
_geom_hbond_atom_site_label_A
_geom_hbond_distance_DH
_geom_hbond_distance_HA
_geom_hbond_distance_DA
_geom_hbond_angle_DHA
O1A H1 F16 0.98 1.81 2.769(3) 165.7
